data_7012963
loop_
_publ_author_name
'Christelle Gateau'
'Marinella Mazzanti'
'Jacques P\'ecaut'
'Frank A. Dunand'
'Lothar Helm'

_publ_section_title
;
 Solid-state and solution properties of the lanthanide complexes of a
 new nonadentate tripodal ligand derived from 1,4,7-triazacyclononane
;
_journal_issue 12
_journal_name_full 'Dalton Trans.'
_journal_page_first 2428
_journal_page_last 2433
_journal_paper_doi 10.1039/b303079b
_journal_year 2003
_chemical_formula_sum 'C27 H33 Eu N6 O9'
_chemical_formula_weight 737.55
_chemical_name_systematic
; 
? 
;
_space_group_IT_number 7
_symmetry_cell_setting monoclinic
_symmetry_space_group_name_Hall 'P -2yac'
_symmetry_space_group_name_H-M 'P 1 n 1'
_atom_sites_solution_hydrogens geom
_atom_sites_solution_primary direct
_atom_sites_solution_secondary difmap
_audit_creation_method SHELXL-97
_cell_angle_alpha 90.00
_cell_angle_beta 99.953(15)
_cell_angle_gamma 90.00
_cell_formula_units_Z 2
_cell_length_a 7.9946(18)
_cell_length_b 11.947(3)
_cell_length_c 14.884(3)
_cell_measurement_temperature 223(2)
_cell_volume 1400.2(6)
_computing_cell_refinement 'Bruker SMART'
_computing_data_collection 'Bruker SMART'
_computing_data_reduction 'Bruker SHELXTL'
_computing_molecular_graphics 'Bruker SHELXTL'
_computing_publication_material 'Bruker SHELXTL'
_computing_structure_refinement 'SHELXL-97 (Sheldrick, 1997)'
_computing_structure_solution 'SHELXS-97 (Sheldrick, 1990)'
_diffrn_ambient_temperature 223(2)
_diffrn_measured_fraction_theta_full 0.893
_diffrn_measured_fraction_theta_max 0.893
_diffrn_measurement_device_type 'CCD area detector'
_diffrn_measurement_method 'phi and omega scans'
_diffrn_radiation_monochromator graphite
_diffrn_radiation_source 'fine-focus sealed tube'
_diffrn_radiation_type MoK\a
_diffrn_radiation_wavelength 0.71073
_diffrn_reflns_av_R_equivalents 0.0240
_diffrn_reflns_av_sigmaI/netI 0.0459
_diffrn_reflns_limit_h_max 10
_diffrn_reflns_limit_h_min -6
_diffrn_reflns_limit_k_max 15
_diffrn_reflns_limit_k_min -11
_diffrn_reflns_limit_l_max 20
_diffrn_reflns_limit_l_min -19
_diffrn_reflns_number 6884
_diffrn_reflns_theta_full 28.99
_diffrn_reflns_theta_max 28.99
_diffrn_reflns_theta_min 1.70
_exptl_absorpt_coefficient_mu 2.306
_exptl_absorpt_correction_type none
_exptl_crystal_density_diffrn 1.749
_exptl_crystal_density_method 'not measured'
_exptl_crystal_F_000 744
_exptl_crystal_size_max 0.03
_exptl_crystal_size_mid 0.05
_exptl_crystal_size_min 0.1
_refine_diff_density_max 0.553
_refine_diff_density_min -0.705
_refine_diff_density_rms 0.081
_refine_ls_abs_structure_details 'Flack H D (1983), Acta Cryst. A39, 876-881'
_refine_ls_abs_structure_Flack 0.026(8)
_refine_ls_extinction_method none
_refine_ls_goodness_of_fit_ref 0.932
_refine_ls_hydrogen_treatment mixed
_refine_ls_matrix_type full
_refine_ls_number_parameters 512
_refine_ls_number_reflns 4604
_refine_ls_number_restraints 2
_refine_ls_restrained_S_all 0.932
_refine_ls_R_factor_all 0.0295
_refine_ls_R_factor_gt 0.0225
_refine_ls_shift/su_max 0.009
_refine_ls_shift/su_mean 0.000
_refine_ls_structure_factor_coef Fsqd
_refine_ls_weighting_details 'calc w=1/[\s^2^(Fo^2^)+(0.0220P)^2^+0.0000P] where P=(Fo^2^+2Fc^2^)/3'
_refine_ls_weighting_scheme calc
_refine_ls_wR_factor_gt 0.0439
_refine_ls_wR_factor_ref 0.0449
_reflns_number_gt 4052
_reflns_number_total 4604
_reflns_threshold_expression >2sigma(I)
_cod_data_source_file b303079b.txt
_cod_data_source_block complex_Eu(tpatcn)_(2)
_cod_depositor_comments
;
The following automatic conversions were performed:
'_symmetry_cell_setting' value 'Monoclinic' changed to 'monoclinic'
according to '/home/saulius/struct/CIF-dictionaries/cif_core.dic'
dictionary named 'cif_core.dic' version 2.4.1 from 2010-06-29.

Automatic conversion script
Id: cif_fix_enum 1527 2010-12-29 10:47:43Z saulius 
;
_cod_original_cell_volume 1400.1(5)
_cod_original_sg_symbol_H-M Pn
_cod_database_code 7012963

loop_
_symmetry_equiv_pos_as_xyz
'x, y, z'
'x+1/2, -y, z+1/2'

loop_
_atom_site_label
_atom_site_type_symbol
_atom_site_fract_x
_atom_site_fract_y
_atom_site_fract_z
_atom_site_U_iso_or_equiv
_atom_site_adp_type
_atom_site_occupancy
_atom_site_symmetry_multiplicity
_atom_site_calc_flag
_atom_site_refinement_flags
_atom_site_disorder_assembly
_atom_site_disorder_group
Eu Eu 0.324204(16) 0.275178(14) 0.818774(14) 0.01616(5) Uani 1 1 d . . .
O11 O 0.5618(4) 0.3623(3) 0.9137(2) 0.0272(7) Uani 1 1 d . . .
O12 O 0.6752(5) 0.4344(3) 1.0488(2) 0.0470(10) Uani 1 1 d . . .
O21 O 0.4702(4) 0.3191(3) 0.6970(2) 0.0317(8) Uani 1 1 d . . .
O22 O 0.5745(4) 0.4357(3) 0.6047(2) 0.0424(9) Uani 1 1 d . . .
O31 O 0.4948(4) 0.1097(2) 0.83796(19) 0.0274(7) Uani 1 1 d . . .
O32 O 0.5981(4) -0.0473(2) 0.7868(2) 0.0318(8) Uani 1 1 d . . .
N1 N 0.0711(4) 0.1733(3) 0.8834(2) 0.0221(8) Uani 1 1 d . . .
N2 N 0.1034(4) 0.4160(3) 0.8769(2) 0.0219(8) Uani 1 1 d . . .
N3 N 0.0278(5) 0.2873(3) 0.7072(2) 0.0221(8) Uani 1 1 d . . .
N11 N 0.3753(4) 0.2207(3) 0.9872(2) 0.0212(7) Uani 1 1 d . . .
N21 N 0.3505(4) 0.4837(3) 0.7859(2) 0.0242(8) Uani 1 1 d . . .
N31 N 0.2647(4) 0.1306(3) 0.6902(2) 0.0217(8) Uani 1 1 d . . .
C1 C -0.0322(6) 0.2480(4) 0.9338(3) 0.0269(11) Uani 1 1 d . . .
H1A H -0.159(11) 0.256(5) 0.893(6) 0.03(2) Uiso 1 1 d . . .
H1B H -0.059(5) 0.211(3) 0.990(3) 0.009(9) Uiso 1 1 d . . .
C2 C 0.0435(7) 0.3621(4) 0.9567(3) 0.0267(10) Uani 1 1 d . . .
H2A H 0.137(6) 0.367(4) 1.004(3) 0.018(12) Uiso 1 1 d . . .
H2B H -0.046(7) 0.399(4) 0.978(3) 0.035(14) Uiso 1 1 d . . .
C3 C -0.0433(6) 0.4448(5) 0.8041(3) 0.0287(11) Uani 1 1 d . . .
H3A H -0.140(8) 0.417(3) 0.819(5) 0.038(16) Uiso 1 1 d . . .
H3B H -0.065(7) 0.525(5) 0.801(4) 0.057(18) Uiso 1 1 d . . .
C4 C -0.0263(6) 0.4055(4) 0.7095(3) 0.0239(10) Uani 1 1 d . . .
H4A H 0.054(5) 0.450(3) 0.688(2) 0.003(9) Uiso 1 1 d . . .
H4B H -0.130(6) 0.416(3) 0.669(3) 0.019(11) Uiso 1 1 d . . .
C5 C -0.1059(6) 0.2080(4) 0.7310(3) 0.0278(11) Uani 1 1 d . . .
H5A H -0.162(5) 0.170(3) 0.675(3) 0.013(10) Uiso 1 1 d . . .
H5B H -0.210(10) 0.249(5) 0.743(6) 0.02(2) Uiso 1 1 d . . .
C6 C -0.0380(6) 0.1218(4) 0.8031(3) 0.0264(10) Uani 1 1 d . . .
H6A H 0.031(6) 0.071(3) 0.775(3) 0.017(11) Uiso 1 1 d . . .
H6B H -0.155(11) 0.080(4) 0.831(5) 0.067(18) Uiso 1 1 d . . .
C11 C 0.1552(6) 0.0852(4) 0.9458(3) 0.0250(10) Uani 1 1 d . . .
H11A H 0.075(5) 0.039(3) 0.982(3) 0.013(10) Uiso 1 1 d . . .
H11B H 0.221(6) 0.027(4) 0.906(3) 0.009(11) Uiso 1 1 d . . .
C12 C 0.2837(6) 0.1407(4) 1.0192(3) 0.0250(10) Uani 1 1 d . . .
C13 C 0.3053(7) 0.1166(5) 1.1112(3) 0.0360(13) Uani 1 1 d . . .
H13 H 0.249(6) 0.067(4) 1.125(3) 0.020(14) Uiso 1 1 d . . .
C14 C 0.4194(7) 0.1757(5) 1.1714(3) 0.0441(14) Uani 1 1 d . . .
H14 H 0.440(6) 0.152(4) 1.232(3) 0.030(13) Uiso 1 1 d . . .
C15 C 0.5148(7) 0.2595(5) 1.1385(3) 0.0383(13) Uani 1 1 d . . .
H15 H 0.606(7) 0.290(4) 1.179(4) 0.043(15) Uiso 1 1 d . . .
C16 C 0.4885(6) 0.2789(5) 1.0451(3) 0.0259(11) Uani 1 1 d . . .
C17 C 0.5842(6) 0.3670(4) 1.0003(3) 0.0274(11) Uani 1 1 d . . .
C21 C 0.1995(11) 0.5172(7) 0.9077(6) 0.029(2) Uani 1 1 d . . .
H21A H 0.130(7) 0.579(4) 0.930(4) 0.017(16) Uiso 1 1 d . . .
H21B H 0.273(6) 0.505(3) 0.964(3) 0.020(12) Uiso 1 1 d . . .
C22 C 0.3022(7) 0.5601(4) 0.8403(3) 0.0288(13) Uani 1 1 d . . .
C23 C 0.3561(9) 0.6701(4) 0.8381(4) 0.0379(15) Uani 1 1 d . . .
H23 H 0.321(8) 0.706(4) 0.870(4) 0.029(17) Uiso 1 1 d . . .
C24 C 0.4622(8) 0.7000(4) 0.7778(4) 0.0439(16) Uani 1 1 d . . .
H24 H 0.502(7) 0.769(4) 0.777(3) 0.039(15) Uiso 1 1 d . . .
C25 C 0.5108(8) 0.6202(6) 0.7223(4) 0.0399(16) Uani 1 1 d . . .
H25 H 0.587(9) 0.634(6) 0.690(4) 0.08(2) Uiso 1 1 d . . .
C26 C 0.4550(9) 0.5132(7) 0.7259(5) 0.025(2) Uani 1 1 d . . .
C27 C 0.5046(6) 0.4156(5) 0.6710(3) 0.0287(12) Uani 1 1 d . . .
C31 C 0.0583(7) 0.2604(5) 0.6149(3) 0.0284(11) Uani 1 1 d . . .
H31A H -0.049(5) 0.258(3) 0.572(3) 0.009(10) Uiso 1 1 d . . .
H31B H 0.117(7) 0.314(5) 0.596(4) 0.025(18) Uiso 1 1 d . . .
C32 C 0.1484(6) 0.1504(4) 0.6143(3) 0.0243(10) Uani 1 1 d . . .
C33 C 0.1232(6) 0.0747(4) 0.5429(3) 0.0291(11) Uani 1 1 d . . .
H33 H 0.048(7) 0.099(4) 0.483(4) 0.049(15) Uiso 1 1 d . . .
C34 C 0.2209(6) -0.0209(5) 0.5491(3) 0.0329(12) Uani 1 1 d . . .
H34 H 0.202(6) -0.061(4) 0.503(3) 0.028(13) Uiso 1 1 d . . .
C35 C 0.3416(6) -0.0398(4) 0.6252(3) 0.0268(10) Uani 1 1 d . . .
H35 H 0.409(6) -0.101(4) 0.630(3) 0.021(12) Uiso 1 1 d . . .
C36 C 0.3614(6) 0.0393(4) 0.6946(3) 0.0211(10) Uani 1 1 d . . .
C37 C 0.4966(6) 0.0315(4) 0.7804(3) 0.0229(10) Uani 1 1 d . . .
O1 O 0.6330(7) 0.1844(5) 0.5339(4) 0.125(3) Uani 1 1 d . . .
H1O1 H 0.5570 0.1946 0.4924 0.050 Uiso 1 1 d . . .
H2O1 H 0.5996 0.1698 0.5704 0.050 Uiso 1 1 d . . .
O2 O 0.2957(7) 0.3794(4) 0.4581(3) 0.0540(12) Uani 1 1 d . . .
H1O2 H 0.412(16) 0.396(9) 0.507(7) 0.20(5) Uiso 1 1 d . . .
H2O2 H 0.244(7) 0.427(5) 0.466(4) 0.03(2) Uiso 1 1 d . . .
O3 O 0.3664(5) 0.1727(5) 0.3872(3) 0.0488(11) Uani 1 1 d . . .
H1O3 H 0.302(11) 0.230(6) 0.397(5) 0.08(3) Uiso 1 1 d . . .
H2O3 H 0.303(7) 0.125(4) 0.366(3) 0.037(17) Uiso 1 1 d . . .

loop_
_atom_site_aniso_label
_atom_site_aniso_U_11
_atom_site_aniso_U_22
_atom_site_aniso_U_33
_atom_site_aniso_U_23
_atom_site_aniso_U_13
_atom_site_aniso_U_12
Eu 0.01482(8) 0.01813(8) 0.01574(7) -0.0004(2) 0.00326(5) -0.0002(2)
O11 0.0207(17) 0.0318(19) 0.0281(17) 0.0044(15) 0.0017(13) -0.0044(15)
O12 0.042(2) 0.053(3) 0.045(2) -0.0218(19) 0.0053(18) -0.0227(19)
O21 0.036(2) 0.034(2) 0.0299(17) -0.0053(16) 0.0194(15) -0.0052(16)
O22 0.0263(18) 0.078(3) 0.0272(17) 0.0185(18) 0.0152(15) -0.0053(18)
O31 0.0334(19) 0.0244(17) 0.0211(15) -0.0052(13) -0.0049(14) 0.0089(14)
O32 0.0324(19) 0.0205(17) 0.0393(19) -0.0043(14) -0.0029(15) 0.0061(15)
N1 0.0190(18) 0.0219(19) 0.0251(18) 0.0002(16) 0.0034(15) -0.0007(16)
N2 0.023(2) 0.023(2) 0.0210(18) -0.0022(16) 0.0066(15) -0.0016(16)
N3 0.0186(18) 0.028(2) 0.0187(16) 0.0054(17) 0.0007(14) 0.0019(17)
N11 0.0181(17) 0.0270(19) 0.0194(16) 0.0000(17) 0.0054(14) 0.0035(17)
N21 0.0183(19) 0.031(2) 0.0226(18) 0.0074(17) 0.0010(16) 0.0007(18)
N31 0.0208(18) 0.027(2) 0.0174(17) -0.0014(16) 0.0027(14) 0.0021(16)
C1 0.023(2) 0.032(3) 0.029(2) 0.0071(19) 0.012(2) 0.0024(19)
C2 0.025(3) 0.034(3) 0.024(2) 0.004(2) 0.013(2) 0.004(2)
C3 0.024(3) 0.027(3) 0.036(3) 0.006(2) 0.007(2) 0.007(2)
C4 0.021(2) 0.026(3) 0.025(2) 0.007(2) 0.005(2) 0.005(2)
C5 0.020(2) 0.033(3) 0.029(2) 0.003(2) 0.0000(19) -0.002(2)
C6 0.018(2) 0.028(3) 0.032(2) -0.002(2) 0.000(2) -0.005(2)
C11 0.030(3) 0.021(3) 0.025(2) 0.009(2) 0.006(2) -0.002(2)
C12 0.023(2) 0.024(2) 0.027(2) 0.0055(19) 0.0035(19) 0.0036(19)
C13 0.033(3) 0.046(3) 0.031(3) 0.018(2) 0.010(2) 0.005(3)
C14 0.041(3) 0.073(4) 0.018(2) 0.012(3) 0.006(2) 0.011(3)
C15 0.035(3) 0.056(4) 0.021(2) -0.007(2) -0.003(2) 0.002(3)
C16 0.019(2) 0.036(3) 0.023(2) -0.005(2) 0.0041(19) 0.001(3)
C17 0.018(2) 0.028(3) 0.034(3) -0.011(2) -0.002(2) 0.003(2)
C21 0.039(5) 0.022(4) 0.029(4) -0.008(4) 0.015(4) 0.001(4)
C22 0.032(3) 0.020(2) 0.031(3) 0.000(2) -0.005(2) -0.001(2)
C23 0.046(5) 0.024(3) 0.040(4) -0.004(3) -0.004(3) -0.002(3)
C24 0.048(4) 0.026(3) 0.050(3) 0.012(2) -0.012(3) -0.022(3)
C25 0.037(3) 0.049(4) 0.032(3) 0.013(3) -0.002(3) -0.017(3)
C26 0.018(4) 0.034(5) 0.020(4) 0.006(4) -0.005(3) -0.005(4)
C27 0.014(2) 0.048(4) 0.024(2) 0.005(2) 0.0023(18) -0.003(2)
C31 0.028(3) 0.037(3) 0.018(2) 0.003(2) -0.002(2) 0.005(2)
C32 0.023(2) 0.031(3) 0.020(2) 0.0024(19) 0.0052(18) 0.000(2)
C33 0.027(3) 0.040(3) 0.019(2) -0.002(2) 0.0007(19) -0.006(2)
C34 0.032(3) 0.039(3) 0.029(3) -0.014(2) 0.010(2) -0.011(2)
C35 0.028(2) 0.024(3) 0.029(2) -0.005(2) 0.007(2) -0.001(2)
C36 0.018(2) 0.027(3) 0.018(2) -0.0011(19) 0.0035(19) -0.002(2)
C37 0.022(2) 0.020(2) 0.026(2) 0.004(2) 0.004(2) 0.000(2)
O1 0.094(4) 0.118(5) 0.128(5) -0.061(4) -0.077(4) 0.050(4)
O2 0.061(3) 0.045(3) 0.056(3) -0.011(2) 0.011(2) -0.005(2)
O3 0.040(2) 0.067(3) 0.038(2) -0.017(2) 0.0005(18) -0.011(2)

loop_
_atom_type_symbol
_atom_type_description
_atom_type_scat_dispersion_real
_atom_type_scat_dispersion_imag
_atom_type_scat_source
C C 0.0033 0.0016 'International Tables Vol C Tables 4.2.6.8 and 6.1.1.4'
H H 0.0000 0.0000 'International Tables Vol C Tables 4.2.6.8 and 6.1.1.4'
N N 0.0061 0.0033 'International Tables Vol C Tables 4.2.6.8 and 6.1.1.4'
O O 0.0106 0.0060 'International Tables Vol C Tables 4.2.6.8 and 6.1.1.4'
Eu Eu -0.1578 3.6682 'International Tables Vol C Tables 4.2.6.8 and 6.1.1.4'

loop_
_geom_angle_atom_site_label_1
_geom_angle_atom_site_label_2
_geom_angle_atom_site_label_3
_geom_angle
_geom_angle_site_symmetry_1
_geom_angle_site_symmetry_3
_geom_angle_publ_flag
O21 Eu O31 85.89(11) . . ?
O21 Eu O11 84.85(11) . . ?
O31 Eu O11 84.89(11) . . ?
O21 Eu N11 142.03(11) . . ?
O31 Eu N11 71.38(11) . . ?
O11 Eu N11 63.68(11) . . ?
O21 Eu N21 64.64(12) . . ?
O31 Eu N21 139.92(11) . . ?
O11 Eu N21 66.85(11) . . ?
N11 Eu N21 115.60(12) . . ?
O21 Eu N31 68.36(11) . . ?
O31 Eu N31 63.89(10) . . ?
O11 Eu N31 139.31(11) . . ?
N11 Eu N31 122.63(13) . . ?
N21 Eu N31 121.71(11) . . ?
O21 Eu N3 90.81(11) . . ?
O31 Eu N3 123.33(11) . . ?
O11 Eu N3 151.13(13) . . ?
N11 Eu N3 127.04(11) . . ?
N21 Eu N3 85.49(11) . . ?
N31 Eu N3 62.52(11) . . ?
O21 Eu N1 151.01(11) . . ?
O31 Eu N1 91.84(11) . . ?
O11 Eu N1 123.78(10) . . ?
N11 Eu N1 62.23(11) . . ?
N21 Eu N1 127.18(11) . . ?
N31 Eu N1 84.69(11) . . ?
N3 Eu N1 66.47(11) . . ?
O21 Eu N2 122.94(12) . . ?
O31 Eu N2 150.70(10) . . ?
O11 Eu N2 92.07(11) . . ?
N11 Eu N2 81.14(11) . . ?
N21 Eu N2 62.07(11) . . ?
N31 Eu N2 127.98(11) . . ?
N3 Eu N2 66.54(11) . . ?
N1 Eu N2 65.79(11) . . ?
C17 O11 Eu 125.1(3) . . ?
C27 O21 Eu 126.6(3) . . ?
C37 O31 Eu 126.9(3) . . ?
C11 N1 C6 110.5(3) . . ?
C11 N1 C1 109.7(3) . . ?
C6 N1 C1 110.5(4) . . ?
C11 N1 Eu 105.0(3) . . ?
C6 N1 Eu 105.9(3) . . ?
C1 N1 Eu 115.1(3) . . ?
C21 N2 C3 109.9(5) . . ?
C21 N2 C2 109.2(4) . . ?
C3 N2 C2 110.8(4) . . ?
C21 N2 Eu 106.2(4) . . ?
C3 N2 Eu 112.8(3) . . ?
C2 N2 Eu 107.7(3) . . ?
C31 N3 C4 109.0(3) . . ?
C31 N3 C5 108.6(4) . . ?
C4 N3 C5 111.8(4) . . ?
C31 N3 Eu 107.3(3) . . ?
C4 N3 Eu 105.7(3) . . ?
C5 N3 Eu 114.2(2) . . ?
C16 N11 C12 119.5(4) . . ?
C16 N11 Eu 118.5(3) . . ?
C12 N11 Eu 121.8(3) . . ?
C22 N21 C26 119.8(5) . . ?
C22 N21 Eu 121.0(3) . . ?
C26 N21 Eu 117.1(4) . . ?
C36 N31 C32 119.5(4) . . ?
C36 N31 Eu 119.0(3) . . ?
C32 N31 Eu 121.2(3) . . ?
N1 C1 C2 114.6(4) . . ?
N2 C2 C1 112.4(4) . . ?
N2 C3 C4 114.7(4) . . ?
N3 C4 C3 113.0(4) . . ?
N3 C5 C6 114.1(4) . . ?
N1 C6 C5 112.2(4) . . ?
N1 C11 C12 108.6(4) . . ?
N11 C12 C13 121.3(4) . . ?
N11 C12 C11 113.5(4) . . ?
C13 C12 C11 125.2(4) . . ?
C14 C13 C12 120.0(5) . . ?
C13 C14 C15 119.0(5) . . ?
C16 C15 C14 118.2(5) . . ?
N11 C16 C15 121.9(5) . . ?
N11 C16 C17 114.5(4) . . ?
C15 C16 C17 123.6(5) . . ?
O12 C17 O11 126.1(5) . . ?
O12 C17 C16 119.1(5) . . ?
O11 C17 C16 114.8(4) . . ?
N2 C21 C22 113.2(6) . . ?
N21 C22 C23 121.1(5) . . ?
N21 C22 C21 115.3(5) . . ?
C23 C22 C21 123.4(6) . . ?
C24 C23 C22 119.2(6) . . ?
C25 C24 C23 118.9(5) . . ?
C26 C25 C24 120.3(7) . . ?
C25 C26 N21 120.7(7) . . ?
C25 C26 C27 125.7(7) . . ?
N21 C26 C27 113.5(6) . . ?
O22 C27 O21 125.0(5) . . ?
O22 C27 C26 118.5(5) . . ?
O21 C27 C26 116.5(5) . . ?
N3 C31 C32 110.8(4) . . ?
N31 C32 C33 121.0(4) . . ?
N31 C32 C31 114.1(4) . . ?
C33 C32 C31 124.9(4) . . ?
C34 C33 C32 119.0(4) . . ?
C35 C34 C33 120.0(5) . . ?
C34 C35 C36 118.4(5) . . ?
N31 C36 C35 122.0(4) . . ?
N31 C36 C37 114.4(4) . . ?
C35 C36 C37 123.6(4) . . ?
O32 C37 O31 126.3(4) . . ?
O32 C37 C36 118.1(4) . . ?
O31 C37 C36 115.5(4) . . ?

loop_
_geom_bond_atom_site_label_1
_geom_bond_atom_site_label_2
_geom_bond_distance
_geom_bond_site_symmetry_2
_geom_bond_publ_flag
Eu O21 2.377(3) . ?
Eu O31 2.391(3) . ?
Eu O11 2.400(3) . ?
Eu N11 2.553(3) . ?
Eu N21 2.554(4) . ?
Eu N31 2.560(3) . ?
Eu N3 2.652(3) . ?
Eu N1 2.678(4) . ?
Eu N2 2.688(4) . ?
O11 C17 1.272(6) . ?
O12 C17 1.231(5) . ?
O21 C27 1.262(6) . ?
O22 C27 1.239(6) . ?
O31 C37 1.270(5) . ?
O32 C37 1.236(5) . ?
N1 C11 1.485(6) . ?
N1 C6 1.485(5) . ?
N1 C1 1.502(6) . ?
N2 C21 1.463(9) . ?
N2 C3 1.493(6) . ?
N2 C2 1.499(6) . ?
N3 C31 1.472(6) . ?
N3 C4 1.479(6) . ?
N3 C5 1.515(6) . ?
N11 C16 1.334(6) . ?
N11 C12 1.341(6) . ?
N21 C22 1.321(5) . ?
N21 C26 1.370(8) . ?
N31 C36 1.332(6) . ?
N31 C32 1.355(5) . ?
C1 C2 1.506(7) . ?
C3 C4 1.513(7) . ?
C5 C6 1.518(6) . ?
C11 C12 1.517(6) . ?
C12 C13 1.380(6) . ?
C13 C14 1.360(8) . ?
C14 C15 1.398(8) . ?
C15 C16 1.389(7) . ?
C16 C17 1.521(8) . ?
C21 C22 1.493(9) . ?
C22 C23 1.385(7) . ?
C23 C24 1.384(9) . ?
C24 C25 1.362(9) . ?
C25 C26 1.358(10) . ?
C26 C27 1.515(10) . ?
C31 C32 1.500(7) . ?
C32 C33 1.383(6) . ?
C33 C34 1.378(7) . ?
C34 C35 1.373(7) . ?
C35 C36 1.389(6) . ?
C36 C37 1.526(6) . ?

loop_
_geom_hbond_atom_site_label_D
_geom_hbond_atom_site_label_H
_geom_hbond_atom_site_label_A
_geom_hbond_distance_DH
_geom_hbond_distance_HA
_geom_hbond_distance_DA
_geom_hbond_angle_DHA
_geom_hbond_site_symmetry_A
O1 H1O1 O3 0.80 2.00 2.778(6) 163.7 .
O1 H1O1 O3 0.80 2.00 2.778(6) 163.7 .
O2 H1O2 O22 1.10(12) 1.83(12) 2.916(6) 168(9) .
O2 H2O2 O12 0.72(5) 2.20(5) 2.855(6) 153(6) 2_464
O3 H1O3 O2 0.88(8) 2.01(7) 2.782(7) 145(7) .
O3 H2O3 O32 0.79(5) 2.07(6) 2.823(5) 161(5) 2_454
